data_4321794
loop_
_publ_author_name
'Thorsten Glaser'
'Frank Kesting'
'Thomas Beissel'
'Eckhard Bill'
'Thomas Weyherm\"uller'
'Wolfram Meyer-Klaucke'
'Karl Wieghardt'

_publ_section_title
;
 Spin-Dependent Delocalization in Three Isostructural Complexes
 [LFeNiFeL]2+/3+/4+ (L =
 1,4,7-(4-tert-Butyl-2-mercaptobenzyl)-1,4,7-triazacyclononane)
;
_journal_name_full 'Inorganic Chemistry'
_journal_page_first 722
_journal_page_last 732
_journal_paper_doi 10.1021/ic9811289
_journal_volume 38
_journal_year 1999
_chemical_formula_structural '[C78 H108 Fe2 N6 Ni S6]3+, 3 ClO4-, 8 C3H6O'
_chemical_formula_sum 'C102 H156 Cl3 Fe2 N6 Ni O20 S6'
_chemical_formula_weight 2255.45
_chemical_name_systematic
; 
 ? 
;
_space_group_IT_number 2
_symmetry_cell_setting triclinic
_symmetry_space_group_name_Hall '-P 1'
_symmetry_space_group_name_H-M 'P -1'
_atom_sites_solution_hydrogens geom
_atom_sites_solution_primary direct
_atom_sites_solution_secondary difmap
_audit_creation_method SHELXL
_cell_angle_alpha 114.20(2)
_cell_angle_beta 96.57(2)
_cell_angle_gamma 98.86(2)
_cell_formula_units_Z 1
_cell_length_a 13.155(2)
_cell_length_b 14.747(2)
_cell_length_c 16.237(3)
_cell_measurement_reflns_used 8192
_cell_measurement_temperature 100(2)
_cell_volume 2783.2(10)
_computing_structure_refinement 'SHELXL-93 (Sheldrick, 1993)'
_computing_structure_solution 'SHELXS-86 (Sheldrick, 1990)'
_diffrn_ambient_temperature 100(2)
_diffrn_measurement_device 'Siemens SMART CCD-Detector'
_diffrn_measurement_method '\w-scan, 0.3 deg./frame'
_diffrn_radiation_monochromator graphite
_diffrn_radiation_source 'fine-focus sealed tube'
_diffrn_radiation_type MoK\a
_diffrn_radiation_wavelength 0.71073
_diffrn_reflns_av_R_equivalents 0.0248
_diffrn_reflns_av_sigmaI/netI 0.0455
_diffrn_reflns_limit_h_max 19
_diffrn_reflns_limit_h_min -20
_diffrn_reflns_limit_k_max 22
_diffrn_reflns_limit_k_min -23
_diffrn_reflns_limit_l_max 20
_diffrn_reflns_limit_l_min -25
_diffrn_reflns_number 26235
_diffrn_reflns_theta_max 29.00
_diffrn_reflns_theta_min 1.57
_exptl_absorpt_coefficient_mu 0.676
_exptl_absorpt_correction_type 'Not measured'
_exptl_crystal_colour black
_exptl_crystal_density_diffrn 1.346
_exptl_crystal_description 'opaque block '
_exptl_crystal_F_000 1197
_exptl_crystal_size_max 0.60
_exptl_crystal_size_mid 0.46
_exptl_crystal_size_min 0.32
_refine_diff_density_max 0.962
_refine_diff_density_min -0.518
_refine_diff_density_rms 0.088
_refine_ls_extinction_method none
_refine_ls_goodness_of_fit_all 1.053
_refine_ls_goodness_of_fit_obs 1.091
_refine_ls_matrix_type full
_refine_ls_number_parameters 642
_refine_ls_number_reflns 12898
_refine_ls_number_restraints 0
_refine_ls_restrained_S_all 1.085
_refine_ls_restrained_S_obs 1.091
_refine_ls_R_factor_all 0.0700
_refine_ls_R_factor_obs 0.0517
_refine_ls_shift/esd_max -0.001
_refine_ls_shift/esd_mean 0.000
_refine_ls_structure_factor_coef Fsqd
_refine_ls_weighting_details 'w=1/[\s^2^(Fo^2^)+(0.0546P)^2^+5.3012P] where P=(Fo^2^+2Fc^2^)/3'
_refine_ls_weighting_scheme calc
_refine_ls_wR_factor_all 0.1397
_refine_ls_wR_factor_obs 0.1256
_reflns_number_observed 10970
_reflns_number_total 13609
_reflns_observed_criterion >2sigma(I)
_cod_data_source_file ic9811289_2.cif
_cod_data_source_block 2*
_cod_depositor_comments
;
The following automatic conversions were performed:

'_refine_ls_weighting_scheme' value 'calc
w=1/[\s^2^(Fo^2^)+(0.0546P)^2^+5.3012P] where P=(Fo^2^+2Fc^2^)/3' was
changed to 'calc'. New tag '_refine_ls_weighting_details' was
created. The value of the new tag was set to
'w=1/[\s^2^(Fo^2^)+(0.0546P)^2^+5.3012P] where P=(Fo^2^+2Fc^2^)/3'.

Automatic conversion script
Id: cif_fix_values 3143 2015-03-26 13:38:13Z robertas 
;
_cod_original_cell_volume 2783.2(8)
_cod_database_code 4321794

loop_
_symmetry_equiv_pos_as_xyz
'x, y, z'
'-x, -y, -z'

loop_
_atom_site_aniso_label
_atom_site_aniso_U_11
_atom_site_aniso_U_22
_atom_site_aniso_U_33
_atom_site_aniso_U_23
_atom_site_aniso_U_13
_atom_site_aniso_U_12
Ni 0.0117(2) 0.0108(2) 0.0133(2) 0.0053(2) 0.0039(2) 0.0015(2)
Fe 0.0131(2) 0.0098(2) 0.0134(2) 0.00487(13) 0.00448(13) 0.00219(13)
S1 0.0139(3) 0.0117(3) 0.0142(3) 0.0058(2) 0.0050(2) 0.0021(2)
S2 0.0142(3) 0.0119(3) 0.0134(3) 0.0051(2) 0.0044(2) 0.0026(2)
S3 0.0128(3) 0.0118(3) 0.0152(3) 0.0058(2) 0.0037(2) 0.0014(2)
N1 0.0165(11) 0.0101(10) 0.0169(11) 0.0062(8) 0.0061(8) 0.0027(8)
N2 0.0154(11) 0.0131(10) 0.0177(11) 0.0062(8) 0.0050(8) 0.0029(8)
N3 0.0158(11) 0.0114(10) 0.0180(11) 0.0064(8) 0.0039(8) 0.0022(8)
C1 0.0182(13) 0.0212(13) 0.0226(14) 0.0100(11) 0.0087(10) 0.0079(10)
C2 0.0224(14) 0.0193(13) 0.0198(13) 0.0061(11) 0.0064(11) 0.0093(11)
C3 0.0225(14) 0.0192(13) 0.0220(14) 0.0114(11) 0.0055(11) 0.0041(10)
C4 0.0206(14) 0.0184(13) 0.0257(14) 0.0144(11) 0.0070(11) 0.0041(10)
C5 0.0217(14) 0.0147(12) 0.0168(13) 0.0033(10) 0.0041(10) -0.0015(10)
C6 0.0259(15) 0.0138(12) 0.0192(13) 0.0042(10) 0.0067(11) 0.0008(10)
C7 0.0242(14) 0.0165(13) 0.0138(12) 0.0061(10) 0.0066(10) 0.0064(10)
C8 0.0166(13) 0.0203(13) 0.0214(14) 0.0104(11) 0.0060(10) 0.0051(10)
C9 0.0163(13) 0.0211(13) 0.0188(13) 0.0109(11) 0.0066(10) 0.0055(10)
C10 0.0191(13) 0.0182(13) 0.0221(14) 0.0089(11) 0.0069(10) 0.0053(10)
C11 0.0210(14) 0.0225(14) 0.0263(15) 0.0150(12) 0.0085(11) 0.0060(11)
C12 0.030(2) 0.026(2) 0.0222(14) 0.0127(12) 0.0122(12) 0.0064(12)
C13 0.026(2) 0.0232(14) 0.0213(14) 0.0093(11) 0.0089(11) 0.0053(11)
C14 0.026(2) 0.0245(15) 0.031(2) 0.0169(13) 0.0095(12) 0.0031(12)
C15 0.032(2) 0.028(2) 0.029(2) 0.0152(13) 0.0145(13) 0.0015(13)
C16 0.039(2) 0.042(2) 0.064(3) 0.038(2) 0.012(2) 0.011(2)
C17 0.044(2) 0.025(2) 0.031(2) 0.0132(13) 0.0128(15) -0.0042(14)
C18 0.0174(13) 0.0160(12) 0.0197(13) 0.0077(10) 0.0020(10) 0.0051(10)
C19 0.0210(14) 0.0177(13) 0.0196(13) 0.0092(11) 0.0048(10) 0.0023(10)
C20 0.0197(13) 0.0174(13) 0.0170(13) 0.0092(10) 0.0027(10) 0.0016(10)
C21 0.0236(14) 0.0189(13) 0.0200(14) 0.0098(11) 0.0059(11) 0.0045(11)
C22 0.0266(15) 0.0202(14) 0.0196(14) 0.0098(11) 0.0046(11) 0.0019(11)
C23 0.0234(15) 0.0263(15) 0.0208(14) 0.0112(12) 0.0003(11) 0.0033(11)
C24 0.0211(14) 0.0224(14) 0.0254(15) 0.0114(12) 0.0034(11) 0.0053(11)
C25 0.031(2) 0.0232(15) 0.0190(14) 0.0070(11) 0.0033(12) 0.0041(12)
C26 0.052(2) 0.025(2) 0.024(2) 0.0068(13) 0.0036(14) 0.0125(15)
C27 0.040(2) 0.038(2) 0.021(2) 0.0030(14) -0.0047(13) 0.0090(15)
C28 0.048(2) 0.036(2) 0.025(2) 0.0054(14) 0.0149(15) 0.002(2)
C29 0.0162(13) 0.0150(12) 0.0247(14) 0.0084(11) 0.0081(10) 0.0009(10)
C30 0.0201(14) 0.0169(13) 0.0210(14) 0.0056(11) 0.0047(10) 0.0020(10)
C31 0.0167(13) 0.0171(13) 0.0183(13) 0.0043(10) 0.0043(10) 0.0005(10)
C32 0.0197(14) 0.0187(13) 0.0233(14) 0.0087(11) 0.0045(11) 0.0018(10)
C33 0.0204(15) 0.0259(15) 0.027(2) 0.0102(12) 0.0043(11) 0.0035(11)
C34 0.0155(14) 0.027(2) 0.038(2) 0.0143(13) 0.0063(12) -0.0003(11)
C35 0.0234(15) 0.0196(14) 0.030(2) 0.0110(12) 0.0070(12) -0.0009(11)
C36 0.0199(15) 0.032(2) 0.037(2) 0.0164(14) 0.0055(12) 0.0066(12)
C37 0.031(2) 0.032(2) 0.044(2) 0.016(2) 0.0086(15) 0.0137(14)
C38 0.034(2) 0.039(2) 0.038(2) 0.019(2) -0.0007(15) 0.0081(15)
C39 0.018(2) 0.050(2) 0.078(3) 0.042(2) 0.005(2) 0.0067(15)
Cl1 0.0229(4) 0.0204(3) 0.0362(4) 0.0145(3) 0.0041(3) 0.0035(3)
O11 0.0306(14) 0.0330(14) 0.083(2) 0.0322(15) -0.0002(13) -0.0067(11)
O12 0.047(2) 0.056(2) 0.047(2) 0.0232(14) 0.0205(13) 0.0273(14)
O13 0.0372(14) 0.0360(14) 0.063(2) 0.0331(13) -0.0032(12) 0.0074(11)
O14 0.049(2) 0.0368(14) 0.0360(14) 0.0139(11) 0.0046(12) 0.0080(12)
Cl2 0.0695(12) 0.0284(8) 0.0199(8) 0.0068(6) 0.0037(7) 0.0082(8)
O21 0.075(4) 0.050(3) 0.019(2) 0.002(2) 0.005(2) 0.005(3)
O22 0.087(5) 0.050(3) 0.018(2) 0.005(2) 0.004(3) 0.028(3)
O23 0.082(2) 0.065(2) 0.059(2) 0.033(2) 0.008(2) 0.017(2)
O50 0.058(2) 0.0287(13) 0.0260(12) 0.0074(10) 0.0133(11) 0.0053(11)
C50 0.032(2) 0.0178(14) 0.029(2) 0.0093(12) 0.0108(12) 0.0089(12)
C51 0.038(2) 0.029(2) 0.038(2) 0.0109(15) 0.0118(15) 0.0049(14)
C52 0.044(2) 0.031(2) 0.033(2) 0.0122(14) 0.016(2) 0.0093(15)
O60 0.093(3) 0.077(2) 0.039(2) 0.024(2) 0.023(2) 0.033(2)
C60 0.069(3) 0.071(3) 0.025(2) 0.017(2) 0.011(2) 0.022(3)
C61 0.147(7) 0.085(5) 0.066(4) 0.046(3) 0.031(4) 0.033(4)
C62 0.055(4) 0.165(8) 0.067(4) 0.012(4) 0.009(3) 0.016(4)
O70 0.0365(14) 0.0356(14) 0.062(2) 0.0213(13) 0.0114(12) 0.0158(11)
C70 0.021(2) 0.030(2) 0.052(2) 0.019(2) 0.0102(14) 0.0034(13)
C71 0.067(3) 0.061(3) 0.058(3) 0.036(2) 0.029(2) 0.030(2)
C72 0.041(2) 0.034(2) 0.050(2) 0.010(2) 0.005(2) 0.010(2)

loop_
_atom_site_label
_atom_site_type_symbol
_atom_site_fract_x
_atom_site_fract_y
_atom_site_fract_z
_atom_site_U_iso_or_equiv
_atom_site_thermal_displace_type
_atom_site_occupancy
_atom_site_calc_flag
_atom_site_refinement_flags
_atom_site_disorder_group
Ni Ni 0.0000 0.5000 0.5000 0.01191(10) Uani 1 d S .
Fe Fe -0.02418(3) 0.71624(3) 0.56521(2) 0.01200(9) Uani 1 d . .
S1 S -0.13862(5) 0.57709(5) 0.54864(4) 0.01310(12) Uani 1 d . .
S2 S 0.00480(5) 0.60940(5) 0.42893(4) 0.01317(12) Uani 1 d . .
S3 S 0.09109(5) 0.65018(5) 0.62358(4) 0.01337(12) Uani 1 d . .
N1 N -0.0570(2) 0.8086(2) 0.68765(15) 0.0141(4) Uani 1 d . .
N2 N -0.1279(2) 0.7740(2) 0.5079(2) 0.0155(4) Uani 1 d . .
N3 N 0.0855(2) 0.8405(2) 0.5836(2) 0.0151(4) Uani 1 d . .
C1 C -0.1665(2) 0.8201(2) 0.6642(2) 0.0196(5) Uani 1 d . .
H1A H -0.1826(2) 0.8756(2) 0.7175(2) 0.024 Uiso 1 calc R .
H1B H -0.2173(2) 0.7561(2) 0.6496(2) 0.024 Uiso 1 calc R .
C2 C -0.1762(2) 0.8444(2) 0.5819(2) 0.0206(5) Uani 1 d . .
H2A H -0.2512(2) 0.8363(2) 0.5573(2) 0.025 Uiso 1 calc R .
H2B H -0.1401(2) 0.9161(2) 0.6012(2) 0.025 Uiso 1 calc R .
C3 C -0.0616(2) 0.8330(2) 0.4686(2) 0.0203(5) Uani 1 d . .
H3A H -0.0423(2) 0.7850(2) 0.4122(2) 0.024 Uiso 1 calc R .
H3B H -0.1021(2) 0.8762(2) 0.4516(2) 0.024 Uiso 1 calc R .
C4 C 0.0358(2) 0.8986(2) 0.5382(2) 0.0197(5) Uani 1 d . .
H4A H 0.0180(2) 0.9587(2) 0.5858(2) 0.024 Uiso 1 calc R .
H4B H 0.0867(2) 0.9234(2) 0.5075(2) 0.024 Uiso 1 calc R .
C5 C 0.1151(2) 0.9035(2) 0.6863(2) 0.0196(5) Uani 1 d . .
H5A H 0.1601(2) 0.8714(2) 0.7140(2) 0.024 Uiso 1 calc R .
H5B H 0.1551(2) 0.9725(2) 0.7004(2) 0.024 Uiso 1 calc R .
C6 C 0.0175(2) 0.9115(2) 0.7262(2) 0.0209(6) Uani 1 d . .
H6A H -0.0176(2) 0.9594(2) 0.7117(2) 0.025 Uiso 1 calc R .
H6B H 0.0366(2) 0.9389(2) 0.7940(2) 0.025 Uiso 1 calc R .
C7 C -0.0513(2) 0.7719(2) 0.7605(2) 0.0178(5) Uani 1 d . .
H7A H -0.0675(2) 0.8245(2) 0.8158(2) 0.021 Uiso 1 calc R .
H7B H 0.0225(2) 0.7685(2) 0.7767(2) 0.021 Uiso 1 calc R .
C8 C -0.1192(2) 0.6717(2) 0.7418(2) 0.0187(5) Uani 1 d . .
C9 C -0.1558(2) 0.5845(2) 0.6581(2) 0.0175(5) Uani 1 d . .
C10 C -0.2162(2) 0.4955(2) 0.6548(2) 0.0194(5) Uani 1 d . .
H10 H -0.2414(2) 0.4380(2) 0.5969(2) 0.023 Uiso 1 calc R .
C11 C -0.2406(2) 0.4887(2) 0.7341(2) 0.0213(6) Uani 1 d . .
C12 C -0.2042(2) 0.5765(2) 0.8174(2) 0.0249(6) Uani 1 d . .
H12 H -0.2201(2) 0.5753(2) 0.8727(2) 0.030 Uiso 1 calc R .
C13 C -0.1459(2) 0.6647(2) 0.8210(2) 0.0233(6) Uani 1 d . .
H13 H -0.1230(2) 0.7228(2) 0.8789(2) 0.028 Uiso 1 calc R .
C14 C -0.2991(2) 0.3899(2) 0.7322(2) 0.0254(6) Uani 1 d . .
C15 C -0.3787(3) 0.4101(3) 0.7968(2) 0.0289(7) Uani 1 d . .
H15A H -0.4149(3) 0.3453(3) 0.7941(2) 0.043 Uiso 1 calc R .
H15B H -0.4302(3) 0.4424(3) 0.7773(2) 0.043 Uiso 1 calc R .
H15C H -0.3418(3) 0.4552(3) 0.8600(2) 0.043 Uiso 1 calc R .
C16 C -0.2150(3) 0.3432(3) 0.7656(3) 0.0426(9) Uani 1 d . .
H16A H -0.2490(3) 0.2792(3) 0.7656(3) 0.064 Uiso 1 calc R .
H16B H -0.1780(3) 0.3911(3) 0.8281(3) 0.064 Uiso 1 calc R .
H16C H -0.1648(3) 0.3298(3) 0.7242(3) 0.064 Uiso 1 calc R .
C17 C -0.3565(3) 0.3122(3) 0.6352(2) 0.0340(8) Uani 1 d . .
H17A H -0.3927(3) 0.2503(3) 0.6377(2) 0.051 Uiso 1 calc R .
H17B H -0.3057(3) 0.2951(3) 0.5947(2) 0.051 Uiso 1 calc R .
H17C H -0.4080(3) 0.3414(3) 0.6113(2) 0.051 Uiso 1 calc R .
C18 C -0.2160(2) 0.6983(2) 0.4341(2) 0.0177(5) Uani 1 d . .
H18A H -0.2622(2) 0.7367(2) 0.4158(2) 0.021 Uiso 1 calc R .
H18B H -0.2573(2) 0.6599(2) 0.4614(2) 0.021 Uiso 1 calc R .
C19 C -0.1916(2) 0.6218(2) 0.3477(2) 0.0192(5) Uani 1 d . .
C20 C -0.1061(2) 0.5737(2) 0.3392(2) 0.0178(5) Uani 1 d . .
C21 C -0.0988(2) 0.4992(2) 0.2537(2) 0.0202(5) Uani 1 d . .
H21 H -0.0399(2) 0.4686(2) 0.2491(2) 0.024 Uiso 1 calc R .
C22 C -0.1759(2) 0.4683(2) 0.1747(2) 0.0222(6) Uani 1 d . .
C23 C -0.2583(2) 0.5185(2) 0.1828(2) 0.0238(6) Uani 1 d . .
H23 H -0.3102(2) 0.5014(2) 0.1299(2) 0.029 Uiso 1 calc R .
C24 C -0.2657(2) 0.5934(2) 0.2676(2) 0.0227(6) Uani 1 d . .
H24 H -0.3228(2) 0.6262(2) 0.2711(2) 0.027 Uiso 1 calc R .
C25 C -0.1655(3) 0.3853(2) 0.0822(2) 0.0255(6) Uani 1 d . .
C26 C -0.1451(3) 0.2921(3) 0.0948(2) 0.0348(8) Uani 1 d . .
H26A H -0.2043(3) 0.2648(3) 0.1157(2) 0.052 Uiso 1 calc R .
H26B H -0.0808(3) 0.3120(3) 0.1409(2) 0.052 Uiso 1 calc R .
H26C H -0.1371(3) 0.2399(3) 0.0361(2) 0.052 Uiso 1 calc R .
C27 C -0.2654(3) 0.3520(3) 0.0087(2) 0.0369(8) Uani 1 d . .
H27A H -0.2796(3) 0.4111(3) -0.0002(2) 0.055 Uiso 1 calc R .
H27B H -0.3247(3) 0.3237(3) 0.0288(2) 0.055 Uiso 1 calc R .
H27C H -0.2557(3) 0.3000(3) -0.0495(2) 0.055 Uiso 1 calc R .
C28 C -0.0732(3) 0.4287(3) 0.0496(2) 0.0393(8) Uani 1 d . .
H28A H -0.0868(3) 0.4884(3) 0.0416(2) 0.059 Uiso 1 calc R .
H28B H -0.0651(3) 0.3767(3) -0.0092(2) 0.059 Uiso 1 calc R .
H28C H -0.0088(3) 0.4488(3) 0.0956(2) 0.059 Uiso 1 calc R .
C29 C 0.1829(2) 0.8188(2) 0.5467(2) 0.0187(5) Uani 1 d . .
H29A H 0.1615(2) 0.7738(2) 0.4798(2) 0.022 Uiso 1 calc R .
H29B H 0.2255(2) 0.8840(2) 0.5537(2) 0.022 Uiso 1 calc R .
C30 C 0.2525(2) 0.7708(2) 0.5882(2) 0.0205(5) Uani 1 d . .
C31 C 0.2220(2) 0.6937(2) 0.6158(2) 0.0189(5) Uani 1 d . .
C32 C 0.2970(2) 0.6529(2) 0.6492(2) 0.0210(6) Uani 1 d . .
H32 H 0.2743(2) 0.6016(2) 0.6684(2) 0.025 Uiso 1 calc R .
C33 C 0.4048(2) 0.6855(2) 0.6552(2) 0.0249(6) Uani 1 d . .
C34 C 0.4339(2) 0.7635(2) 0.6298(2) 0.0276(6) Uani 1 d . .
H34 H 0.5063(2) 0.7890(2) 0.6345(2) 0.033 Uiso 1 calc R .
C35 C 0.3602(2) 0.8051(2) 0.5981(2) 0.0248(6) Uani 1 d . .
H35 H 0.3837(2) 0.8590(2) 0.5823(2) 0.030 Uiso 1 calc R .
C36 C 0.4841(2) 0.6376(3) 0.6905(2) 0.0290(7) Uani 1 d . .
C37 C 0.4565(3) 0.5214(3) 0.6308(3) 0.0351(8) Uani 1 d . .
H37A H 0.3846(3) 0.4934(3) 0.6324(3) 0.053 Uiso 1 calc R .
H37B H 0.5052(3) 0.4900(3) 0.6549(3) 0.053 Uiso 1 calc R .
H37C H 0.4621(3) 0.5069(3) 0.5671(3) 0.053 Uiso 1 calc R .
C38 C 0.4787(3) 0.6585(3) 0.7909(3) 0.0369(8) Uani 1 d . .
H38A H 0.4071(3) 0.6317(3) 0.7940(3) 0.055 Uiso 1 calc R .
H38B H 0.4983(3) 0.7322(3) 0.8300(3) 0.055 Uiso 1 calc R .
H38C H 0.5272(3) 0.6250(3) 0.8123(3) 0.055 Uiso 1 calc R .
C39 C 0.5960(3) 0.6800(3) 0.6873(3) 0.0447(10) Uani 1 d . .
H39A H 0.6443(3) 0.6475(3) 0.7104(3) 0.067 Uiso 1 calc R .
H39B H 0.6147(3) 0.7538(3) 0.7258(3) 0.067 Uiso 1 calc R .
H39C H 0.6011(3) 0.6659(3) 0.6236(3) 0.067 Uiso 1 calc R .
Cl1 Cl 0.31556(6) 1.11937(5) 0.66255(5) 0.0260(2) Uani 1 d . .
O11 O 0.4025(2) 1.1995(2) 0.6781(2) 0.0490(7) Uani 1 d . .
O12 O 0.2349(2) 1.1609(2) 0.7076(2) 0.0468(7) Uani 1 d . .
O13 O 0.3485(2) 1.0504(2) 0.6964(2) 0.0429(6) Uani 1 d . .
O14 O 0.2723(2) 1.0639(2) 0.5651(2) 0.0418(6) Uani 1 d . .
Cl2 Cl -0.0596(2) 1.00500(13) 0.99246(11) 0.0413(4) Uani 0.50 d P .
O21 O -0.1163(5) 1.0475(5) 1.0632(3) 0.054(2) Uani 0.50 d P .
O22 O -0.1252(5) 0.9671(5) 0.9047(3) 0.054(2) Uani 0.50 d P .
O23 O 0.0233(3) 1.0810(3) 0.9992(2) 0.0671(9) Uani 1 d . .
O50 O -0.0540(2) 1.1109(2) 0.6776(2) 0.0392(6) Uani 1 d . .
C50 C -0.0365(3) 1.1702(2) 0.7586(2) 0.0255(6) Uani 1 d . .
C51 C 0.0423(3) 1.2691(3) 0.7979(3) 0.0360(8) Uani 1 d . .
H51A H 0.0733(3) 1.2772(3) 0.7486(3) 0.054 Uiso 1 calc R .
H51B H 0.0976(3) 1.2697(3) 0.8441(3) 0.054 Uiso 1 calc R .
H51C H 0.0078(3) 1.3254(3) 0.8269(3) 0.054 Uiso 1 calc R .
C52 C -0.0921(3) 1.1453(3) 0.8252(2) 0.0358(8) Uani 1 d . .
H52A H -0.1416(3) 1.0791(3) 0.7920(2) 0.054 Uiso 1 calc R .
H52B H -0.1303(3) 1.1981(3) 0.8549(2) 0.054 Uiso 1 calc R .
H52C H -0.0405(3) 1.1424(3) 0.8722(2) 0.054 Uiso 1 calc R .
O60 O 0.2814(3) 1.3817(3) 0.9760(2) 0.0680(10) Uani 1 d . .
C60 C 0.3231(4) 1.3100(4) 0.9522(3) 0.0555(12) Uani 1 d . .
C61 C 0.2652(6) 1.2090(5) 0.9407(4) 0.093(2) Uani 1 d . .
H61A H 0.1959(6) 1.2146(5) 0.9562(4) 0.139 Uiso 1 calc R .
H61B H 0.3048(6) 1.1874(5) 0.9817(4) 0.139 Uiso 1 calc R .
H61C H 0.2570(6) 1.1586(5) 0.8767(4) 0.139 Uiso 1 calc R .
C62 C 0.4296(5) 1.3173(7) 0.9321(5) 0.110(3) Uani 1 d . .
H62A H 0.4586(5) 1.3872(7) 0.9422(5) 0.165 Uiso 1 calc R .
H62B H 0.4267(5) 1.2703(7) 0.8678(5) 0.165 Uiso 1 calc R .
H62C H 0.4745(5) 1.2991(7) 0.9728(5) 0.165 Uiso 1 calc R .
O70 O 0.6570(2) 0.9459(2) 0.7005(2) 0.0436(6) Uani 1 d . .
C70 C 0.6200(3) 1.0144(3) 0.6956(3) 0.0339(7) Uani 1 d . .
C71 C 0.5874(4) 1.0152(4) 0.6051(3) 0.0554(11) Uani 1 d . .
H71A H 0.6032(4) 0.9562(4) 0.5561(3) 0.083 Uiso 1 calc R .
H71B H 0.6256(4) 1.0780(4) 0.6056(3) 0.083 Uiso 1 calc R .
H71C H 0.5118(4) 1.0120(4) 0.5940(3) 0.083 Uiso 1 calc R .
C72 C 0.6023(3) 1.0991(3) 0.7800(3) 0.0446(9) Uani 1 d . .
H72A H 0.6271(3) 1.0895(3) 0.8345(3) 0.067 Uiso 1 calc R .
H72B H 0.5272(3) 1.0986(3) 0.7745(3) 0.067 Uiso 1 calc R .
H72C H 0.6410(3) 1.1646(3) 0.7861(3) 0.067 Uiso 1 calc R .
O80X O 0.3885(9) 0.8910(9) 1.0037(8) 0.109(3) Uiso 0.50 d P 1
C80X C 0.3304(15) 0.9530(15) 0.9933(13) 0.119(5) Uiso 0.50 d P 1
C81X C 0.2911(12) 1.0281(12) 1.0638(11) 0.101(4) Uiso 0.50 d P 1
H81A H 0.3143(12) 1.0278(12) 1.1232(11) 0.152 Uiso 0.50 calc PR 1
H81B H 0.2142(12) 1.0119(12) 1.0487(11) 0.152 Uiso 0.50 calc PR 1
H81C H 0.3181(12) 1.0957(12) 1.0676(11) 0.152 Uiso 0.50 calc PR 1
C82X C 0.3033(13) 0.9397(12) 0.8926(10) 0.097(4) Uiso 0.50 d P 1
H82A H 0.3351(13) 0.8864(12) 0.8526(10) 0.146 Uiso 0.50 calc PR 1
H82B H 0.3308(13) 1.0042(12) 0.8903(10) 0.146 Uiso 0.50 calc PR 1
H82C H 0.2270(13) 0.9203(12) 0.8714(10) 0.146 Uiso 0.50 calc PR 1
O80Y O 0.4723(9) 0.8859(8) 0.9937(7) 0.105(3) Uiso 0.50 d P 2
C80Y C 0.4112(12) 0.9408(12) 0.9702(10) 0.092(4) Uiso 0.50 d P 2
C81Y C 0.3903(11) 1.0315(10) 1.0515(9) 0.083(3) Uiso 0.50 d P 2
H81D H 0.4229(11) 1.0328(10) 1.1094(9) 0.124 Uiso 0.50 calc PR 2
H81E H 0.3145(11) 1.0246(10) 1.0481(9) 0.124 Uiso 0.50 calc PR 2
H81F H 0.4203(11) 1.0950(10) 1.0487(9) 0.124 Uiso 0.50 calc PR 2
C82Y C 0.3646(9) 0.9311(9) 0.8772(8) 0.068(3) Uiso 0.50 d P 2
H82D H 0.3811(9) 0.8718(9) 0.8290(8) 0.102 Uiso 0.50 calc PR 2
H82E H 0.3941(9) 0.9928(9) 0.8712(8) 0.102 Uiso 0.50 calc PR 2
H82F H 0.2883(9) 0.9224(9) 0.8707(8) 0.102 Uiso 0.50 calc PR 2

loop_
_atom_type_symbol
_atom_type_description
_atom_type_scat_dispersion_real
_atom_type_scat_dispersion_imag
_atom_type_scat_source
C C 0.0033 0.0016 'International Tables Vol C Tables 4.2.6.8 and 6.1.1.4'
H H 0.0000 0.0000 'International Tables Vol C Tables 4.2.6.8 and 6.1.1.4'
N N 0.0061 0.0033 'International Tables Vol C Tables 4.2.6.8 and 6.1.1.4'
O O 0.0106 0.0060 'International Tables Vol C Tables 4.2.6.8 and 6.1.1.4'
S S 0.1246 0.1234 'International Tables Vol C Tables 4.2.6.8 and 6.1.1.4'
Cl Cl 0.1484 0.1585 'International Tables Vol C Tables 4.2.6.8 and 6.1.1.4'
Fe Fe 0.3463 0.8444 'International Tables Vol C Tables 4.2.6.8 and 6.1.1.4'
Ni Ni 0.3393 1.1124 'International Tables Vol C Tables 4.2.6.8 and 6.1.1.4'

loop_
_geom_angle_atom_site_label_1
_geom_angle_atom_site_label_2
_geom_angle_atom_site_label_3
_geom_angle
_geom_angle_site_symmetry_1
_geom_angle_site_symmetry_3
_geom_angle_publ_flag
S3 Ni S3 180.0 2_566 . ?
S3 Ni S2 80.64(3) 2_566 2_566 ?
S3 Ni S2 99.36(3) . 2_566 ?
S3 Ni S2 99.35(3) 2_566 . ?
S3 Ni S2 80.64(3) . . ?
S2 Ni S2 180.0 2_566 . ?
S3 Ni S1 79.49(3) 2_566 2_566 ?
S3 Ni S1 100.51(3) . 2_566 ?
S2 Ni S1 79.25(3) 2_566 2_566 ?
S2 Ni S1 100.75(3) . 2_566 ?
S3 Ni S1 100.51(3) 2_566 . ?
S3 Ni S1 79.49(3) . . ?
S2 Ni S1 100.75(3) 2_566 . ?
S2 Ni S1 79.25(3) . . ?
S1 Ni S1 180.0 2_566 . ?
N1 Fe N3 85.70(9) . . ?
N1 Fe N2 85.41(9) . . ?
N3 Fe N2 85.81(9) . . ?
N1 Fe S3 96.46(7) . . ?
N3 Fe S3 94.09(7) . . ?
N2 Fe S3 178.12(7) . . ?
N1 Fe S2 177.32(6) . . ?
N3 Fe S2 96.87(7) . . ?
N2 Fe S2 93.98(7) . . ?
S3 Fe S2 84.17(3) . . ?
N1 Fe S1 94.36(7) . . ?
N3 Fe S1 177.08(7) . . ?
N2 Fe S1 97.11(7) . . ?
S3 Fe S1 83.00(3) . . ?
S2 Fe S1 83.12(3) . . ?
C9 S1 Fe 110.47(10) . . ?
C9 S1 Ni 111.70(9) . . ?
Fe S1 Ni 81.73(3) . . ?
C20 S2 Fe 111.24(10) . . ?
C20 S2 Ni 113.21(9) . . ?
Fe S2 Ni 81.88(3) . . ?
C31 S3 Fe 112.21(10) . . ?
C31 S3 Ni 114.90(9) . . ?
Fe S3 Ni 82.40(3) . . ?
C7 N1 C1 109.5(2) . . ?
C7 N1 C6 107.6(2) . . ?
C1 N1 C6 109.1(2) . . ?
C7 N1 Fe 116.4(2) . . ?
C1 N1 Fe 105.0(2) . . ?
C6 N1 Fe 109.0(2) . . ?
C18 N2 C3 109.3(2) . . ?
C18 N2 C2 107.0(2) . . ?
C3 N2 C2 110.5(2) . . ?
C18 N2 Fe 116.3(2) . . ?
C3 N2 Fe 104.3(2) . . ?
C2 N2 Fe 109.5(2) . . ?
C29 N3 C5 108.9(2) . . ?
C29 N3 C4 107.8(2) . . ?
C5 N3 C4 110.3(2) . . ?
C29 N3 Fe 116.0(2) . . ?
C5 N3 Fe 105.0(2) . . ?
C4 N3 Fe 108.8(2) . . ?
N1 C1 C2 109.6(2) . . ?
N2 C2 C1 110.0(2) . . ?
C4 C3 N2 109.9(2) . . ?
C3 C4 N3 111.3(2) . . ?
C6 C5 N3 109.5(2) . . ?
C5 C6 N1 110.8(2) . . ?
N1 C7 C8 119.3(2) . . ?
C9 C8 C13 116.7(3) . . ?
C9 C8 C7 129.0(2) . . ?
C13 C8 C7 114.3(2) . . ?
C8 C9 C10 120.7(2) . . ?
C8 C9 S1 124.9(2) . . ?
C10 C9 S1 114.3(2) . . ?
C11 C10 C9 122.2(3) . . ?
C10 C11 C12 116.8(3) . . ?
C10 C11 C14 122.6(3) . . ?
C12 C11 C14 120.6(3) . . ?
C13 C12 C11 121.3(3) . . ?
C12 C13 C8 122.3(3) . . ?
C11 C14 C17 112.6(2) . . ?
C11 C14 C15 111.4(3) . . ?
C17 C14 C15 108.9(3) . . ?
C11 C14 C16 106.5(3) . . ?
C17 C14 C16 107.9(3) . . ?
C15 C14 C16 109.5(3) . . ?
N2 C18 C19 119.0(2) . . ?
C24 C19 C20 117.3(3) . . ?
C24 C19 C18 114.9(2) . . ?
C20 C19 C18 127.8(2) . . ?
C21 C20 C19 120.3(3) . . ?
C21 C20 S2 114.9(2) . . ?
C19 C20 S2 124.5(2) . . ?
C20 C21 C22 121.9(3) . . ?
C23 C22 C21 117.5(3) . . ?
C23 C22 C25 122.1(3) . . ?
C21 C22 C25 120.3(3) . . ?
C24 C23 C22 120.8(3) . . ?
C23 C24 C19 122.1(3) . . ?
C26 C25 C28 109.8(3) . . ?
C26 C25 C27 108.5(3) . . ?
C28 C25 C27 109.0(3) . . ?
C26 C25 C22 109.6(2) . . ?
C28 C25 C22 108.3(3) . . ?
C27 C25 C22 111.6(3) . . ?
C30 C29 N3 118.1(2) . . ?
C35 C30 C31 116.5(3) . . ?
C35 C30 C29 115.8(3) . . ?
C31 C30 C29 127.6(3) . . ?
C32 C31 C30 120.8(3) . . ?
C32 C31 S3 114.6(2) . . ?
C30 C31 S3 124.3(2) . . ?
C31 C32 C33 121.9(3) . . ?
C34 C33 C32 116.6(3) . . ?
C34 C33 C36 123.0(3) . . ?
C32 C33 C36 120.3(3) . . ?
C35 C34 C33 121.6(3) . . ?
C34 C35 C30 122.5(3) . . ?
C39 C36 C33 112.0(3) . . ?
C39 C36 C37 108.9(3) . . ?
C33 C36 C37 109.2(3) . . ?
C39 C36 C38 108.5(3) . . ?
C33 C36 C38 109.7(3) . . ?
C37 C36 C38 108.6(3) . . ?
O11 Cl1 O12 110.1(2) . . ?
O11 Cl1 O13 110.3(2) . . ?
O12 Cl1 O13 109.6(2) . . ?
O11 Cl1 O14 109.7(2) . . ?
O12 Cl1 O14 107.9(2) . . ?
O13 Cl1 O14 109.2(2) . . ?
O23 Cl2 O22 108.0(3) . . ?
O23 Cl2 O21 109.1(3) . . ?
O22 Cl2 O21 110.4(4) . . ?
O23 Cl2 O23 112.4(2) . 2_577 ?
O22 Cl2 O23 108.0(3) . 2_577 ?
O21 Cl2 O23 108.9(3) . 2_577 ?
O23 Cl2 Cl2 58.4(2) . 2_577 ?
O22 Cl2 Cl2 123.7(3) . 2_577 ?
O21 Cl2 Cl2 125.8(3) . 2_577 ?
O23 Cl2 Cl2 53.9(2) 2_577 2_577 ?
Cl2 O23 Cl2 67.6(2) . 2_577 ?
O50 C50 C51 122.5(3) . . ?
O50 C50 C52 120.9(3) . . ?
C51 C50 C52 116.6(3) . . ?
O60 C60 C62 122.6(6) . . ?
O60 C60 C61 119.7(5) . . ?
C62 C60 C61 117.7(6) . . ?
O70 C70 C71 121.0(4) . . ?
O70 C70 C72 121.3(4) . . ?
C71 C70 C72 117.7(3) . . ?
O80X C80X C81X 127.1(17) . . ?
O80X C80X C82X 114.2(16) . . ?
C81X C80X C82X 118.7(16) . . ?
O80Y C80Y C82Y 130.6(13) . . ?
O80Y C80Y C81Y 115.1(12) . . ?
C82Y C80Y C81Y 114.2(12) . . ?

loop_
_geom_bond_atom_site_label_1
_geom_bond_atom_site_label_2
_geom_bond_distance
_geom_bond_site_symmetry_2
_geom_bond_publ_flag
Ni S3 2.3144(10) 2_566 ?
Ni S3 2.3144(10) . ?
Ni S2 2.3346(7) 2_566 ?
Ni S2 2.3346(7) . ?
Ni S1 2.3395(8) 2_566 ?
Ni S1 2.3396(8) . ?
Fe N1 2.038(2) . ?
Fe N3 2.041(2) . ?
Fe N2 2.042(2) . ?
Fe S3 2.2427(8) . ?
Fe S2 2.2459(9) . ?
Fe S1 2.2478(9) . ?
S1 C9 1.779(3) . ?
S2 C20 1.783(3) . ?
S3 C31 1.781(3) . ?
N1 C7 1.488(3) . ?
N1 C1 1.500(3) . ?
N1 C6 1.510(3) . ?
N2 C18 1.488(3) . ?
N2 C3 1.508(3) . ?
N2 C2 1.510(3) . ?
N3 C29 1.500(3) . ?
N3 C5 1.505(3) . ?
N3 C4 1.513(3) . ?
C1 C2 1.515(4) . ?
C3 C4 1.498(4) . ?
C5 C6 1.502(4) . ?
C7 C8 1.495(4) . ?
C8 C9 1.399(4) . ?
C8 C13 1.411(4) . ?
C9 C10 1.403(4) . ?
C10 C11 1.399(4) . ?
C11 C12 1.401(4) . ?
C11 C14 1.527(4) . ?
C12 C13 1.380(4) . ?
C14 C17 1.531(5) . ?
C14 C15 1.542(4) . ?
C14 C16 1.547(5) . ?
C18 C19 1.504(4) . ?
C19 C24 1.397(4) . ?
C19 C20 1.410(4) . ?
C20 C21 1.398(4) . ?
C21 C22 1.401(4) . ?
C22 C23 1.394(4) . ?
C22 C25 1.537(4) . ?
C23 C24 1.393(4) . ?
C25 C26 1.528(5) . ?
C25 C28 1.533(5) . ?
C25 C27 1.534(4) . ?
C29 C30 1.498(4) . ?
C30 C35 1.396(4) . ?
C30 C31 1.404(4) . ?
C31 C32 1.399(4) . ?
C32 C33 1.405(4) . ?
C33 C34 1.389(4) . ?
C33 C36 1.528(4) . ?
C34 C35 1.382(4) . ?
C36 C39 1.524(5) . ?
C36 C37 1.541(5) . ?
C36 C38 1.542(5) . ?
Cl1 O11 1.429(3) . ?
Cl1 O12 1.431(3) . ?
Cl1 O13 1.437(2) . ?
Cl1 O14 1.445(3) . ?
Cl2 O23 1.397(4) . ?
Cl2 O22 1.416(6) . ?
Cl2 O21 1.421(6) . ?
Cl2 O23 1.472(4) 2_577 ?
Cl2 Cl2 1.598(4) 2_577 ?
O23 Cl2 1.472(4) 2_577 ?
O50 C50 1.215(4) . ?
C50 C51 1.493(5) . ?
C50 C52 1.504(4) . ?
O60 C60 1.209(6) . ?
C60 C62 1.473(8) . ?
C60 C61 1.491(8) . ?
O70 C70 1.213(4) . ?
C70 C71 1.488(6) . ?
C70 C72 1.501(5) . ?
O80X C80X 1.33(2) . ?
C80X C81X 1.44(2) . ?
C80X C82X 1.56(2) . ?
O80Y C80Y 1.35(2) . ?
C80Y C82Y 1.50(2) . ?
C80Y C81Y 1.53(2) . ?
